data_4107357
loop_
_publ_author_name
'Masami Sakamoto'
'Mamoru Kato'
'Yoko Aida'
'Kazuyuki Fujita'
'Takashi Mino'
'Tsutomu Fujita'

_publ_contact_author_address
;
Department of Applied Chemistry and Biotechnology, Chiba University
;
_publ_contact_author_email sakamotom@faculty.chiba-u.jp
_publ_contact_author_name 'asami Sakamoto'
_publ_section_title
;
 Photosensitized 2 + 2 Cycloaddition Reaction Using Homochirality
 Generated by Spontaneous Crystallization
;
_journal_name_full 'Journal of the American Chemical Society'
_journal_page_first 1132
_journal_page_last 1133
_journal_paper_doi 10.1021/ja077912m
_journal_volume 130
_journal_year 2008
_chemical_formula_sum 'C20 H27 N O4'
_chemical_formula_weight 345.43
_chemical_name_systematic
;
 ?
;
_space_group_IT_number 9
_symmetry_cell_setting monoclinic
_symmetry_space_group_name_Hall 'C -2yc'
_symmetry_space_group_name_H-M 'C 1 c 1'
_atom_sites_solution_hydrogens geom
_atom_sites_solution_primary direct
_atom_sites_solution_secondary difmap
_audit_creation_method SHELXL-97
_cell_angle_alpha 90.00
_cell_angle_beta 108.382(2)
_cell_angle_gamma 90.00
_cell_formula_units_Z 4
_cell_length_a 9.914(2)
_cell_length_b 13.460(3)
_cell_length_c 14.925(4)
_cell_measurement_reflns_used 2472
_cell_measurement_temperature 173
_cell_measurement_theta_max 27.44
_cell_measurement_theta_min 2.64
_cell_volume 1890.0(8)
_computing_cell_refinement 'Bruker SMART'
_computing_data_collection 'Bruker SMART'
_computing_data_reduction 'Bruker SAINT'
_computing_molecular_graphics 'Bruker SHELXTL'
_computing_publication_material 'Bruker SHELXTL'
_computing_structure_refinement 'SHELXL-97 (Sheldrick, 1997)'
_computing_structure_solution 'SHELXS-97 (Sheldrick, 1990)'
_diffrn_ambient_temperature 173
_diffrn_detector_area_resol_mean 8.333
_diffrn_measured_fraction_theta_full 0.999
_diffrn_measured_fraction_theta_max 0.900
_diffrn_measurement_device_type 'APEX II CCD area detector'
_diffrn_measurement_method 'phi and omega scans'
_diffrn_radiation_monochromator graphite
_diffrn_radiation_source 'fine-focus sealed tube'
_diffrn_radiation_type MoK\a
_diffrn_radiation_wavelength 0.71073
_diffrn_reflns_av_R_equivalents 0.0233
_diffrn_reflns_av_sigmaI/netI 0.0292
_diffrn_reflns_limit_h_max 7
_diffrn_reflns_limit_h_min -13
_diffrn_reflns_limit_k_max 17
_diffrn_reflns_limit_k_min -16
_diffrn_reflns_limit_l_max 18
_diffrn_reflns_limit_l_min -19
_diffrn_reflns_number 5209
_diffrn_reflns_theta_full 25.00
_diffrn_reflns_theta_max 28.44
_diffrn_reflns_theta_min 2.64
_diffrn_standards_decay_% 0
_diffrn_standards_number 0
_exptl_absorpt_coefficient_mu 0.084
_exptl_absorpt_correction_T_max 0.9793
_exptl_absorpt_correction_T_min 0.9712
_exptl_absorpt_correction_type empirical
_exptl_absorpt_process_details 'SADABS Sheldrick 1996'
_exptl_crystal_colour colourless
_exptl_crystal_density_diffrn 1.214
_exptl_crystal_density_meas 0
_exptl_crystal_description prismatic
_exptl_crystal_F_000 744
_exptl_crystal_size_max 0.35
_exptl_crystal_size_mid 0.30
_exptl_crystal_size_min 0.25
_refine_diff_density_max 0.236
_refine_diff_density_min -0.222
_refine_diff_density_rms 0.034
_refine_ls_abs_structure_details 'Flack H D (1983), Acta Cryst. A39, 876-881'
_refine_ls_abs_structure_Flack -0.5(11)
_refine_ls_extinction_method none
_refine_ls_goodness_of_fit_ref 0.967
_refine_ls_hydrogen_treatment constr
_refine_ls_matrix_type full
_refine_ls_number_parameters 230
_refine_ls_number_reflns 2572
_refine_ls_number_restraints 2
_refine_ls_restrained_S_all 0.966
_refine_ls_R_factor_all 0.0393
_refine_ls_R_factor_gt 0.0369
_refine_ls_shift/su_max 0.000
_refine_ls_shift/su_mean 0.000
_refine_ls_structure_factor_coef Fsqd
_refine_ls_weighting_details 'calc w=1/[\s^2^(Fo^2^)+(0.0756P)^2^+0.4979P] where P=(Fo^2^+2Fc^2^)/3'
_refine_ls_weighting_scheme calc
_refine_ls_wR_factor_gt 0.1060
_refine_ls_wR_factor_ref 0.1086
_reflns_number_gt 2429
_reflns_number_total 2572
_reflns_threshold_expression >2sigma(I)
_cod_data_source_file ja077912m-file003.cif
_cod_data_source_block exo2a
_cod_original_cell_volume 1890.1(7)
_cod_database_code 4107357

loop_
_symmetry_equiv_pos_as_xyz
'x, y, z'
'x, -y, z+1/2'
'x+1/2, y+1/2, z'
'x+1/2, -y+1/2, z+1/2'

loop_
_atom_site_label
_atom_site_type_symbol
_atom_site_fract_x
_atom_site_fract_y
_atom_site_fract_z
_atom_site_U_iso_or_equiv
_atom_site_adp_type
_atom_site_occupancy
_atom_site_symmetry_multiplicity
_atom_site_calc_flag
_atom_site_refinement_flags
C1 C 0.4975(3) 0.70523(17) -0.04368(15) 0.0408(5) Uani 1 1 d .
C2 C 0.5364(2) 0.59885(16) -0.01673(13) 0.0319(4) Uani 1 1 d .
C3 C 0.4063(2) 0.52726(14) -0.02620(12) 0.0261(4) Uani 1 1 d .
C4 C 0.2744(2) 0.57819(13) -0.02139(13) 0.0277(4) Uani 1 1 d .
C5 C 0.1616(2) 0.52898(16) -0.00435(16) 0.0368(5) Uani 1 1 d .
H5 H 0.1698 0.4599 0.0094 0.044 Uiso 1 1 calc R
C6 C 0.0373(3) 0.5781(2) -0.00694(19) 0.0489(6) Uani 1 1 d .
H6 H -0.0375 0.5434 0.0066 0.059 Uiso 1 1 calc R
C7 C 0.0232(3) 0.6779(2) -0.0293(2) 0.0571(7) Uani 1 1 d .
H7 H -0.0622 0.7117 -0.0322 0.068 Uiso 1 1 calc R
C8 C 0.1327(3) 0.72862(19) -0.04749(18) 0.0524(7) Uani 1 1 d .
H8 H 0.1230 0.7972 -0.0633 0.063 Uiso 1 1 calc R
C9 C 0.2560(3) 0.67879(15) -0.04240(14) 0.0360(5) Uani 1 1 d .
C10 C 0.6714(2) 0.5933(2) 0.07007(15) 0.0423(5) Uani 1 1 d .
C11 C 0.4448(2) 0.43280(14) 0.03339(14) 0.0327(4) Uani 1 1 d .
H11A H 0.3703 0.3824 0.0063 0.039 Uiso 1 1 calc R
H11B H 0.5351 0.4065 0.0279 0.039 Uiso 1 1 calc R
C12 C 0.4612(3) 0.44473(16) 0.13805(15) 0.0412(5) Uani 1 1 d .
H12A H 0.3790 0.4808 0.1448 0.062 Uiso 1 1 calc R
H12B H 0.5482 0.4820 0.1692 0.062 Uiso 1 1 calc R
H12C H 0.4668 0.3790 0.1673 0.062 Uiso 1 1 calc R
C13 C 0.8182(3) 0.6512(3) 0.2227(2) 0.0692(9) Uani 1 1 d .
H13A H 0.8271 0.7135 0.2594 0.083 Uiso 1 1 calc R
H13B H 0.8966 0.6497 0.1949 0.083 Uiso 1 1 calc R
C14 C 0.8340(4) 0.5659(3) 0.2876(2) 0.0765(10) Uani 1 1 d .
H14A H 0.8302 0.5039 0.2525 0.115 Uiso 1 1 calc R
H14B H 0.7567 0.5667 0.3154 0.115 Uiso 1 1 calc R
H14C H 0.9255 0.5705 0.3378 0.115 Uiso 1 1 calc R
C15 C 0.5619(3) 0.70094(19) 0.16554(16) 0.0471(6) Uani 1 1 d .
H15A H 0.5571 0.6770 0.2272 0.056 Uiso 1 1 calc R
H15B H 0.4727 0.6809 0.1167 0.056 Uiso 1 1 calc R
C16 C 0.5706(5) 0.8139(2) 0.1682(3) 0.0775(11) Uani 1 1 d .
H16A H 0.5698 0.8388 0.1063 0.116 Uiso 1 1 calc R
H16B H 0.6586 0.8347 0.2163 0.116 Uiso 1 1 calc R
H16C H 0.4888 0.8410 0.1836 0.116 Uiso 1 1 calc R
C17 C 0.5587(3) 0.54562(18) -0.10367(15) 0.0393(5) Uani 1 1 d .
H17A H 0.5764 0.5917 -0.1504 0.047 Uiso 1 1 calc R
H17B H 0.6311 0.4923 -0.0867 0.047 Uiso 1 1 calc R
C18 C 0.4074(2) 0.50783(15) -0.13089(14) 0.0328(4) Uani 1 1 d .
H18 H 0.3418 0.5552 -0.1755 0.039 Uiso 1 1 calc R
C19 C 0.2417(3) 0.38559(19) -0.20834(18) 0.0446(5) Uani 1 1 d .
H19A H 0.1911 0.4368 -0.2542 0.054 Uiso 1 1 calc R
H19B H 0.1963 0.3810 -0.1581 0.054 Uiso 1 1 calc R
C20 C 0.2331(3) 0.2879(2) -0.2566(2) 0.0611(7) Uani 1 1 d .
H20A H 0.2910 0.2391 -0.2122 0.092 Uiso 1 1 calc R
H20B H 0.2687 0.2949 -0.3105 0.092 Uiso 1 1 calc R
H20C H 0.1341 0.2655 -0.2788 0.092 Uiso 1 1 calc R
N1 N 0.6814(2) 0.65199(17) 0.14570(13) 0.0476(5) Uani 1 1 d .
O1 O 0.3618(2) 0.73635(11) -0.06149(12) 0.0483(4) Uani 1 1 d .
O2 O 0.5828(2) 0.76427(15) -0.05373(14) 0.0625(6) Uani 1 1 d .
O3 O 0.7688(2) 0.5396(2) 0.06705(14) 0.0674(6) Uani 1 1 d .
O4 O 0.38827(17) 0.41222(11) -0.16811(10) 0.0367(3) Uani 1 1 d .

loop_
_atom_site_aniso_label
_atom_site_aniso_U_11
_atom_site_aniso_U_22
_atom_site_aniso_U_33
_atom_site_aniso_U_23
_atom_site_aniso_U_13
_atom_site_aniso_U_12
C1 0.0578(15) 0.0380(11) 0.0299(10) -0.0019(8) 0.0186(10) -0.0130(10)
C2 0.0328(11) 0.0427(10) 0.0241(9) -0.0034(7) 0.0147(8) -0.0089(8)
C3 0.0277(9) 0.0286(8) 0.0231(8) -0.0012(7) 0.0094(7) 0.0003(7)
C4 0.0307(9) 0.0292(8) 0.0236(8) -0.0009(7) 0.0088(7) 0.0040(7)
C5 0.0340(11) 0.0359(10) 0.0434(11) -0.0069(9) 0.0161(9) -0.0007(9)
C6 0.0329(12) 0.0578(15) 0.0589(15) -0.0172(12) 0.0187(11) -0.0014(10)
C7 0.0454(15) 0.0672(16) 0.0560(15) -0.0098(13) 0.0122(12) 0.0267(13)
C8 0.0684(18) 0.0416(12) 0.0465(13) 0.0041(10) 0.0173(13) 0.0270(12)
C9 0.0471(13) 0.0316(9) 0.0307(10) 0.0018(8) 0.0143(9) 0.0057(9)
C10 0.0284(11) 0.0685(16) 0.0326(11) -0.0023(10) 0.0134(9) -0.0108(10)
C11 0.0382(11) 0.0297(9) 0.0329(10) 0.0027(7) 0.0153(9) 0.0073(8)
C12 0.0547(14) 0.0399(11) 0.0302(10) 0.0102(8) 0.0151(10) 0.0060(10)
C13 0.0505(17) 0.113(3) 0.0391(13) -0.0064(14) 0.0068(12) -0.0342(17)
C14 0.0509(18) 0.117(3) 0.0512(17) 0.0077(17) 0.0007(13) -0.0153(19)
C15 0.0581(16) 0.0544(13) 0.0332(11) -0.0111(10) 0.0208(11) -0.0164(12)
C16 0.112(3) 0.0573(17) 0.070(2) -0.0232(15) 0.039(2) -0.0321(19)
C17 0.0435(13) 0.0516(12) 0.0300(10) -0.0075(9) 0.0219(9) -0.0081(10)
C18 0.0368(11) 0.0390(10) 0.0240(8) -0.0030(7) 0.0117(8) 0.0013(8)
C19 0.0387(12) 0.0500(13) 0.0445(12) -0.0061(10) 0.0121(10) -0.0041(10)
C20 0.0524(17) 0.0635(16) 0.0632(17) -0.0243(13) 0.0121(14) -0.0132(13)
N1 0.0405(12) 0.0704(14) 0.0297(9) -0.0058(9) 0.0080(8) -0.0207(10)
O1 0.0695(12) 0.0301(7) 0.0519(10) 0.0101(7) 0.0285(9) 0.0017(8)
O2 0.0803(15) 0.0553(11) 0.0587(12) 0.0006(8) 0.0316(11) -0.0328(10)
O3 0.0344(10) 0.1192(18) 0.0498(11) -0.0109(11) 0.0151(9) 0.0075(10)
O4 0.0381(8) 0.0401(8) 0.0321(7) -0.0078(6) 0.0111(6) 0.0010(6)

loop_
_atom_type_symbol
_atom_type_description
_atom_type_scat_dispersion_real
_atom_type_scat_dispersion_imag
_atom_type_scat_source
C C 0.0033 0.0016 'International Tables Vol C Tables 4.2.6.8 and 6.1.1.4'
H H 0.0000 0.0000 'International Tables Vol C Tables 4.2.6.8 and 6.1.1.4'
N N 0.0061 0.0033 'International Tables Vol C Tables 4.2.6.8 and 6.1.1.4'
O O 0.0106 0.0060 'International Tables Vol C Tables 4.2.6.8 and 6.1.1.4'

loop_
_geom_angle_atom_site_label_1
_geom_angle_atom_site_label_2
_geom_angle_atom_site_label_3
_geom_angle
O2 C1 O1 117.7(2)
O2 C1 C2 122.1(2)
O1 C1 C2 120.15(18)
C1 C2 C10 110.60(18)
C1 C2 C17 107.87(16)
C10 C2 C17 111.31(18)
C1 C2 C3 115.07(18)
C10 C2 C3 120.86(16)
C17 C2 C3 88.34(15)
C4 C3 C11 114.44(15)
C4 C3 C2 114.63(15)
C11 C3 C2 114.10(16)
C4 C3 C18 113.55(15)
C11 C3 C18 110.95(15)
C2 C3 C18 85.97(13)
C9 C4 C5 116.73(19)
C9 C4 C3 119.33(17)
C5 C4 C3 123.73(16)
C6 C5 C4 121.7(2)
C6 C5 H5 119.1
C4 C5 H5 119.1
C7 C6 C5 119.4(2)
C7 C6 H6 120.3
C5 C6 H6 120.3
C8 C7 C6 120.2(2)
C8 C7 H7 119.9
C6 C7 H7 119.9
C9 C8 C7 119.3(2)
C9 C8 H8 120.4
C7 C8 H8 120.4
C8 C9 C4 122.6(2)
C8 C9 O1 115.3(2)
C4 C9 O1 122.04(19)
O3 C10 N1 121.7(2)
O3 C10 C2 119.0(2)
N1 C10 C2 119.1(2)
C12 C11 C3 115.73(16)
C12 C11 H11A 108.3
C3 C11 H11A 108.3
C12 C11 H11B 108.3
C3 C11 H11B 108.3
H11A C11 H11B 107.4
C11 C12 H12A 109.5
C11 C12 H12B 109.5
H12A C12 H12B 109.5
C11 C12 H12C 109.5
H12A C12 H12C 109.5
H12B C12 H12C 109.5
N1 C13 C14 113.4(3)
N1 C13 H13A 108.9
C14 C13 H13A 108.9
N1 C13 H13B 108.9
C14 C13 H13B 108.9
H13A C13 H13B 107.7
C13 C14 H14A 109.5
C13 C14 H14B 109.5
H14A C14 H14B 109.5
C13 C14 H14C 109.5
H14A C14 H14C 109.5
H14B C14 H14C 109.5
N1 C15 C16 114.3(2)
N1 C15 H15A 108.7
C16 C15 H15A 108.7
N1 C15 H15B 108.7
C16 C15 H15B 108.7
H15A C15 H15B 107.6
C15 C16 H16A 109.5
C15 C16 H16B 109.5
H16A C16 H16B 109.5
C15 C16 H16C 109.5
H16A C16 H16C 109.5
H16B C16 H16C 109.5
C18 C17 C2 89.40(15)
C18 C17 H17A 113.7
C2 C17 H17A 113.7
C18 C17 H17B 113.7
C2 C17 H17B 113.7
H17A C17 H17B 111.0
O4 C18 C17 114.67(17)
O4 C18 C3 120.20(16)
C17 C18 C3 89.67(15)
O4 C18 H18 110.2
C17 C18 H18 110.2
C3 C18 H18 110.2
O4 C19 C20 108.6(2)
O4 C19 H19A 110.0
C20 C19 H19A 110.0
O4 C19 H19B 110.0
C20 C19 H19B 110.0
H19A C19 H19B 108.3
C19 C20 H20A 109.5
C19 C20 H20B 109.5
H20A C20 H20B 109.5
C19 C20 H20C 109.5
H20A C20 H20C 109.5
H20B C20 H20C 109.5
C10 N1 C15 125.40(19)
C10 N1 C13 116.9(2)
C15 N1 C13 116.7(2)
C1 O1 C9 123.35(16)
C18 O4 C19 113.07(17)

loop_
_geom_bond_atom_site_label_1
_geom_bond_atom_site_label_2
_geom_bond_distance
C1 O2 1.204(3)
C1 O1 1.353(3)
C1 C2 1.504(3)
C2 C10 1.544(3)
C2 C17 1.558(3)
C2 C3 1.580(3)
C3 C4 1.498(3)
C3 C11 1.529(3)
C3 C18 1.588(2)
C4 C9 1.389(3)
C4 C5 1.390(3)
C5 C6 1.389(3)
C5 H5 0.9500
C6 C7 1.380(4)
C6 H6 0.9500
C7 C8 1.380(4)
C7 H7 0.9500
C8 C9 1.376(3)
C8 H8 0.9500
C9 O1 1.404(3)
C10 O3 1.218(3)
C10 N1 1.356(3)
C11 C12 1.527(3)
C11 H11A 0.9900
C11 H11B 0.9900
C12 H12A 0.9800
C12 H12B 0.9800
C12 H12C 0.9800
C13 N1 1.476(3)
C13 C14 1.478(5)
C13 H13A 0.9900
C13 H13B 0.9900
C14 H14A 0.9800
C14 H14B 0.9800
C14 H14C 0.9800
C15 N1 1.465(4)
C15 C16 1.523(4)
C15 H15A 0.9900
C15 H15B 0.9900
C16 H16A 0.9800
C16 H16B 0.9800
C16 H16C 0.9800
C17 C18 1.512(3)
C17 H17A 0.9900
C17 H17B 0.9900
C18 O4 1.391(2)
C18 H18 1.0000
C19 O4 1.432(3)
C19 C20 1.488(4)
C19 H19A 0.9900
C19 H19B 0.9900
C20 H20A 0.9800
C20 H20B 0.9800
C20 H20C 0.9800

loop_
_geom_torsion_atom_site_label_1
_geom_torsion_atom_site_label_2
_geom_torsion_atom_site_label_3
_geom_torsion_atom_site_label_4
_geom_torsion
O2 C1 C2 C10 50.2(3)
O1 C1 C2 C10 -132.69(19)
O2 C1 C2 C17 -71.7(3)
O1 C1 C2 C17 105.4(2)
O2 C1 C2 C3 -168.47(19)
O1 C1 C2 C3 8.6(2)
C1 C2 C3 C4 -23.8(2)
C10 C2 C3 C4 113.2(2)
C17 C2 C3 C4 -132.82(17)
C1 C2 C3 C11 -158.57(16)
C10 C2 C3 C11 -21.5(2)
C17 C2 C3 C11 92.45(17)
C1 C2 C3 C18 90.26(17)
C10 C2 C3 C18 -132.70(19)
C17 C2 C3 C18 -18.72(15)
C11 C3 C4 C9 156.89(17)
C2 C3 C4 C9 22.3(2)
C18 C3 C4 C9 -74.3(2)
C11 C3 C4 C5 -28.6(3)
C2 C3 C4 C5 -163.15(17)
C18 C3 C4 C5 100.2(2)
C9 C4 C5 C6 -0.8(3)
C3 C4 C5 C6 -175.5(2)
C4 C5 C6 C7 1.7(4)
C5 C6 C7 C8 -1.0(4)
C6 C7 C8 C9 -0.4(4)
C7 C8 C9 C4 1.3(4)
C7 C8 C9 O1 -179.7(2)
C5 C4 C9 C8 -0.7(3)
C3 C4 C9 C8 174.2(2)
C5 C4 C9 O1 -179.60(18)
C3 C4 C9 O1 -4.7(3)
C1 C2 C10 O3 -129.7(2)
C17 C2 C10 O3 -9.8(3)
C3 C2 C10 O3 91.5(2)
C1 C2 C10 N1 47.0(3)
C17 C2 C10 N1 166.9(2)
C3 C2 C10 N1 -91.8(3)
C4 C3 C11 C12 -55.6(2)
C2 C3 C11 C12 79.2(2)
C18 C3 C11 C12 174.34(19)
C1 C2 C17 C18 -96.20(19)
C10 C2 C17 C18 142.29(18)
C3 C2 C17 C18 19.65(16)
C2 C17 C18 O4 -142.97(17)
C2 C17 C18 C3 -19.54(16)
C4 C3 C18 O4 -106.9(2)
C11 C3 C18 O4 23.7(2)
C2 C3 C18 O4 137.96(19)
C4 C3 C18 C17 134.45(17)
C11 C3 C18 C17 -94.99(19)
C2 C3 C18 C17 19.30(16)
O3 C10 N1 C15 -165.3(2)
C2 C10 N1 C15 18.1(3)
O3 C10 N1 C13 2.6(4)
C2 C10 N1 C13 -174.0(2)
C16 C15 N1 C10 -118.4(3)
C16 C15 N1 C13 73.8(3)
C14 C13 N1 C10 -81.4(3)
C14 C13 N1 C15 87.5(4)
O2 C1 O1 C9 -172.55(19)
C2 C1 O1 C9 10.2(3)
C8 C9 O1 C1 167.8(2)
C4 C9 O1 C1 -13.2(3)
C17 C18 O4 C19 -169.58(19)
C3 C18 O4 C19 85.4(2)
C20 C19 O4 C18 172.9(2)
